data_7711431
loop_
_publ_author_name
'Iizuka, Kosuke'
'Nakajima, Yumiko'
'Sato, Kazuhiko'

_publ_section_title
;
 Heterolytic cleavage of a Si-H bond by a metal-ligand cooperation of a
 cationic iridium amido complex and hydrosilylation of aldehydes.
;
_journal_issue 34
_journal_name_full 'Dalton transactions (Cambridge, England : 2003)'
_journal_page_first 12781
_journal_page_last 12785
_journal_paper_doi 10.1039/d2dt01733d
_journal_volume 51
_journal_year 2022
_chemical_formula_moiety 'C30 H44 Ir N3 O4 Si, C F3 O3 S'
_chemical_formula_sum 'C31 H44 F3 Ir N3 O7 S Si'
_chemical_formula_weight 880.04
_space_group_crystal_system triclinic
_space_group_IT_number 2
_space_group_name_Hall '-P 1'
_space_group_name_H-M_alt 'P -1'
_atom_sites_solution_hydrogens geom
_atom_sites_solution_primary dual
_audit_creation_date 2022-07-09
_audit_creation_method
;
Olex2 1.5
(compiled 2022.04.07 svn.rca3783a0 for OlexSys, GUI svn.r6498)
;
_audit_update_record
;
2022-07-09 deposited with the CCDC.	2022-08-02 downloaded from the CCDC.
;
_cell_angle_alpha 104.111(2)
_cell_angle_beta 91.708(2)
_cell_angle_gamma 113.962(2)
_cell_formula_units_Z 2
_cell_length_a 11.3688(3)
_cell_length_b 11.7329(3)
_cell_length_c 15.0057(3)
_cell_measurement_reflns_used 10572
_cell_measurement_temperature 100(1)
_cell_measurement_theta_max 74.8790
_cell_measurement_theta_min 3.0380
_cell_volume 1755.06(8)
_computing_cell_refinement 'CrysAlisPro 1.171.42.58a (Rigaku OD, 2022)'
_computing_data_collection 'CrysAlisPro 1.171.42.58a (Rigaku OD, 2022)'
_computing_data_reduction 'CrysAlisPro 1.171.42.58a (Rigaku OD, 2022)'
_computing_molecular_graphics 'Olex2 1.5 (Dolomanov et al., 2009)'
_computing_publication_material 'Olex2 1.5 (Dolomanov et al., 2009)'
_computing_structure_refinement 'SHELXL 2018/3 (Sheldrick, 2015)'
_computing_structure_solution 'SHELXT  (Sheldrick, 2015)'
_diffrn_ambient_environment N~2~
_diffrn_ambient_temperature 100(1)
_diffrn_detector 'Hybrid Pixel Array Detector'
_diffrn_detector_area_resol_mean 10.0000
_diffrn_detector_type 'HyPix-Arc 150'
_diffrn_measured_fraction_theta_full 0.971
_diffrn_measured_fraction_theta_max 0.971
_diffrn_measurement_details
;
List of Runs (angles in degrees, time in seconds):

  # Type    Start    End  Width  t~exp~   \w     \q     \k     \f   Frames
#--------------------------------------------------------------------------
  1  \w     41.00  70.00   0.50    0.37    --   65.29-143.00  70.00   58
  2  \w     69.00 104.00   0.50    0.37    --   69.62-143.00  70.00   70
  3  \w     47.00  73.00   0.50    0.37    --   65.29-125.00   0.00   52
  4  \w     43.00  82.00   0.50    0.37    --   65.29-125.00 -60.00   78
  5  \w     57.00  96.00   0.50    0.37    --   69.62-127.00-119.00   78
  6  \w     34.00  59.00   0.50    0.37    --   65.29-127.00-119.00   50
  7  \w     25.00  59.00   0.50    0.37    --   65.29-125.00 120.00   68
  8  \w     41.00 102.00   0.50    0.37    --   65.29  15.00   0.00  122
  9  \w     39.00  99.00   0.50    0.37    --   65.29  15.00 -60.00  120
 10  \w     41.00 102.00   0.50    0.37    --   65.29  15.00-120.00  122
 11  \w   -107.00 -60.00   0.50    0.37    --  -80.50 164.00 -11.54   94
 12  \w    -71.00 -46.00   0.50    0.37    --  -80.50 136.00  63.35   50
 13  \w    -64.00 -39.00   0.50    0.37    --  -80.50 132.00  99.76   50
 14  \w    -95.00 -69.00   0.50    0.37    --  -80.50 132.00  99.76   52
 15  \w    -91.00 -66.00   0.50    0.37    --  -65.46 143.00 125.00   50
 16  \w   -111.00 -63.00   0.50    0.37    --  -80.50 135.00 162.25   96
 17  \w    -93.00 -66.00   0.50    0.37    --  -78.66 143.00 125.00   54
 18  \w    -59.00 -34.00   0.50    0.37    --  -65.46 127.00 -44.00   50
 19  \w    -87.00 -61.00   0.50    0.37    --  -76.07 127.00 -44.00   52
 20  \w   -109.00 -83.00   0.50    0.37    --  -80.50 129.00-125.40   52
 21  \w   -106.00 -80.00   0.50    0.37    --  -78.66 127.00 -44.00   52
 22  \w   -107.00 -81.00   0.50    0.37    --  -80.50 126.00 -28.98   52
 23  \w   -105.00 -79.00   0.50    0.37    --  -78.66 125.00-150.00   52
 24  \w    -59.00 -34.00   0.50    0.37    --  -76.07 125.00   0.00   50
 25  \w   -102.00 -64.00   0.50    0.37    --  -76.07 125.00   0.00   76
 26  \w   -105.00 -40.00   0.50    0.37    --  -78.66 125.00 -60.00  130
 27  \w    -83.00 -38.00   0.50    0.37    --  -78.66 125.00   0.00   90
 28  \w    -88.00 -36.00   0.50    0.37    --  -65.46 125.00  60.00  104
 29  \w    -68.00 -42.00   0.50    0.37    --  -80.50 123.00  82.78   52
 30  \w   -106.00 -73.00   0.50    0.37    --  -80.50 123.00  82.78   66
 31  \w   -106.00 -80.00   0.50    0.37    --  -80.50 125.00 129.94   52
 32  \w    -75.00 -41.00   0.50    0.37    --  -80.50 125.00 129.94   68
 33  \w   -102.00 -48.00   0.50    0.37    --  -80.50 115.00 168.72  108
 34  \w    -99.00 -67.00   0.50    0.37    --  -80.50 122.00  53.46   64
 35  \w   -105.00 -43.00   0.50    0.37    --  -80.50 121.00  27.21  124
 36  \w   -104.00 -78.00   0.50    0.37    --  -80.50 119.00 -69.90   52
 37  \w    -94.00 -42.00   0.50    0.37    --  -80.50 118.00 -72.98  104
 38  \w    -95.00 -51.00   0.50    0.37    --  -76.00 112.00-115.35   88
 39  \w    -75.00 -49.00   0.50    0.37    --  -80.50  79.00 -98.66   52
 40  \w    -72.00 -47.00   0.50    0.37    --  -80.50  73.00-123.84   50
 41  \w    -71.00 -46.00   0.50    0.37    --  -80.50  71.00 -39.52   50
 42  \w    -71.00 -45.00   0.50    0.37    --  -80.50  72.00  21.64   52
 43  \w    -69.00 -44.00   0.50    0.37    --  -80.50  63.00 145.17   50
 44  \w    -70.00 -44.00   0.50    0.37    --  -80.50  67.00 171.03   52
 45  \w   -101.00 -45.00   0.50    0.37    --  -76.07   0.00  60.00  112
 46  \w   -113.00 -45.00   0.50    0.37    --  -78.66   0.00-150.00  136
 47  \w   -119.00 -55.00   0.50    0.37    --  -78.66 -15.00 -60.00  128
 48  \w   -119.00 -94.00   0.50    0.37    --  -80.50 -57.00  25.58   50
 49  \w   -117.00 -92.00   0.50    0.37    --  -80.50 -69.00  61.07   50
 50  \w   -113.00 -88.00   0.50    0.37    --  -80.50 -76.00  73.62   50
 51  \w   -122.00 -97.00   0.50    0.37    --  -80.50 -54.00 137.85   50
 52  \w   -121.00 -96.00   0.50    0.37    --  -80.50 -45.00 144.68   50
 53  \w   -122.00 -97.00   0.50    0.37    --  -80.50 -54.00  91.33   50
 54  \w   -123.00 -97.00   0.50    0.37    --  -80.50 -40.00  93.29   52
 55  \w   -123.00 -98.00   0.50    0.37    --  -80.50 -44.00 -64.37   50
 56  \w   -125.00-100.00   0.50    0.37    --  -80.50 -41.00 -87.50   50
 57  \w   -118.00 -51.00   0.50    0.37    --  -78.66 -15.00-180.00  134
 58  \w   -123.00 -98.00   0.50    0.37    --  -80.50 -39.00-145.03   50
 59  \w   -112.00 -87.00   0.50    0.37    --  -80.50 -90.00 -78.32   50
 60  \w   -107.00 -71.00   0.50    0.37    --  -78.66-143.00  70.00   72
 61  \w   -107.00 -67.00   0.50    0.37    --  -80.50-163.00  95.41   80
;
_diffrn_measurement_device 'four-circle diffractometer'
_diffrn_measurement_device_type 'ROD, Synergy Custom system, HyPix-Arc 150'
_diffrn_measurement_method '\w scans'
_diffrn_orient_matrix_type 'CrysAlisPro convention (1999,Acta A55,543-557)'
_diffrn_orient_matrix_UB_11 0.1139824000
_diffrn_orient_matrix_UB_12 -0.0384605000
_diffrn_orient_matrix_UB_13 -0.0143213000
_diffrn_orient_matrix_UB_21 0.0426130000
_diffrn_orient_matrix_UB_22 0.0452928000
_diffrn_orient_matrix_UB_23 0.1058462000
_diffrn_orient_matrix_UB_31 -0.0875037000
_diffrn_orient_matrix_UB_32 -0.1373804000
_diffrn_orient_matrix_UB_33 0.0062480000
_diffrn_radiation_monochromator mirror
_diffrn_radiation_probe x-ray
_diffrn_radiation_type 'Cu K\a'
_diffrn_radiation_wavelength 1.54184
_diffrn_reflns_av_R_equivalents 0.0638
_diffrn_reflns_av_unetI/netI 0.0673
_diffrn_reflns_Laue_measured_fraction_full 0.971
_diffrn_reflns_Laue_measured_fraction_max 0.971
_diffrn_reflns_limit_h_max 13
_diffrn_reflns_limit_h_min -13
_diffrn_reflns_limit_k_max 13
_diffrn_reflns_limit_k_min -14
_diffrn_reflns_limit_l_max 17
_diffrn_reflns_limit_l_min -18
_diffrn_reflns_number 26808
_diffrn_reflns_point_group_measured_fraction_full 0.971
_diffrn_reflns_point_group_measured_fraction_max 0.971
_diffrn_reflns_theta_full 67.684
_diffrn_reflns_theta_max 68.240
_diffrn_reflns_theta_min 3.069
_diffrn_source 'Rotating-anode X-ray tube'
_diffrn_source_type 'Rigaku (Cu) X-ray Source'
_exptl_absorpt_coefficient_mu 8.808
_exptl_absorpt_correction_T_max 0.994
_exptl_absorpt_correction_T_min 0.666
_exptl_absorpt_correction_type gaussian
_exptl_absorpt_process_details
;
CrysAlisPro 1.171.42.58a (Rigaku Oxford Diffraction, 2022)
Numerical absorption correction based on gaussian integration over
a multifaceted crystal model
Empirical absorption correction using spherical harmonics,
implemented in SCALE3 ABSPACK scaling algorithm.
;
_exptl_crystal_colour yellow
_exptl_crystal_colour_primary yellow
_exptl_crystal_density_diffrn 1.665
_exptl_crystal_description plate
_exptl_crystal_F_000 882
_exptl_crystal_size_max 0.059
_exptl_crystal_size_mid 0.049
_exptl_crystal_size_min 0.008
_refine_diff_density_max 1.640
_refine_diff_density_min -1.486
_refine_diff_density_rms 0.124
_refine_ls_extinction_method none
_refine_ls_goodness_of_fit_ref 1.026
_refine_ls_hydrogen_treatment constr
_refine_ls_matrix_type full
_refine_ls_number_parameters 444
_refine_ls_number_reflns 6241
_refine_ls_number_restraints 0
_refine_ls_restrained_S_all 1.026
_refine_ls_R_factor_all 0.0641
_refine_ls_R_factor_gt 0.0470
_refine_ls_shift/su_max 0.000
_refine_ls_shift/su_mean 0.000
_refine_ls_structure_factor_coef Fsqd
_refine_ls_weighting_details 'w=1/[\s^2^(Fo^2^)+(0.0609P)^2^] where P=(Fo^2^+2Fc^2^)/3'
_refine_ls_weighting_scheme calc
_refine_ls_wR_factor_gt 0.1043
_refine_ls_wR_factor_ref 0.1102
_reflns_Friedel_coverage 0.000
_reflns_number_gt 5095
_reflns_number_total 6241
_reflns_threshold_expression 'I > 2\s(I)'
_cod_data_source_file d2dt01733d2.cif
_cod_data_source_block aist
_cod_original_cell_volume 1755.05(8)
_cod_database_code 7711431
_shelx_shelxl_version_number 2018/3
_chemical_oxdiff_formula 'C32 H44 F3 Ir1 N2 O7 S1 Si1'
_shelx_space_group_comment
;
The symmetry employed for this shelxl refinement is uniquely defined
by the following loop, which should always be used as a source of
symmetry information in preference to the above space-group names.
They are only intended as comments.
;
_shelx_estimated_absorpt_t_max 0.933
_shelx_estimated_absorpt_t_min 0.625
_olex2_refinement_description
;
1. Fixed Uiso
 At 1.2 times of:
  All C(H) groups, All C(H,H) groups
 At 1.5 times of:
  All C(H,H,H) groups
2. Rigid body (RIGU) restrains
 Ir1
 with sigma for 1-2 distances of 0.004 and sigma for 1-3 distances of 0.004
3. Others
 Sof(Ir1A)=1-FVAR(1)
 Sof(Ir1)=FVAR(1)
4.a Secondary CH2 refined with riding coordinates:
 C7(H7A,H7B), C9(H9A,H9B), C11(H11A,H11B)
4.b Aromatic/amide H refined with riding coordinates:
 C3(H3), C4(H4), C5(H5), C6(H6), C14(H14), C15(H15), C17(H17), C18(H18)
4.c Idealised Me refined as rotating group:
 C8(H8A,H8B,H8C), C10(H10A,H10B,H10C), C12(H12A,H12B,H12C), C19(H19A,H19B,
 H19C), C20(H20A,H20B,H20C), C26(H26A,H26B,H26C), C27(H27A,H27B,H27C), C28(H28A,
 H28B,H28C), C29(H29A,H29B,H29C), C30(H30A,H30B,H30C)
;
_olex2_submission_special_instructions 'No special instructions were received'
_oxdiff_diffrn_reflns_filtered 6350
_oxdiff_exptl_absorpt_empirical_details
;
Empirical correction (ABSPACK) includes:
- Absorption correction using spherical harmonics
- Frame scaling
- Detector area scaling
;
_oxdiff_exptl_absorpt_empirical_full_max 3.185
_oxdiff_exptl_absorpt_empirical_full_min 0.669

loop_
_space_group_symop_operation_xyz
'x, y, z'
'-x, -y, -z'

loop_
_atom_site_label
_atom_site_type_symbol
_atom_site_fract_x
_atom_site_fract_y
_atom_site_fract_z
_atom_site_U_iso_or_equiv
_atom_site_adp_type
_atom_site_occupancy
_atom_site_site_symmetry_order
_atom_site_calc_flag
_atom_site_refinement_flags_posn
_atom_site_refinement_flags_adp
_atom_site_refinement_flags_occupancy
_atom_site_disorder_assembly
_atom_site_disorder_group
Ir1 Ir 0.2632(2) 0.43458(10) 0.55317(13) 0.0311(3) Uani 0.892(11) 1 d . . P A 1
N1 N 0.2596(5) 0.3660(4) 0.4120(4) 0.0341(12) Uani 1 1 d . . . . .
C1 C 0.3027(6) 0.4520(6) 0.3653(5) 0.0357(15) Uani 1 1 d . . . . .
C2 C 0.3361(6) 0.5867(5) 0.4170(4) 0.0320(14) Uani 1 1 d . . . . .
N2 N 0.3188(5) 0.5999(5) 0.5079(4) 0.0363(13) Uani 1 1 d . . . . .
C3 C 0.3800(6) 0.6908(6) 0.3812(5) 0.0397(16) Uani 1 1 d . . . . .
H3 H 0.394342 0.679196 0.318225 0.048 Uiso 1 1 calc R U . . .
C4 C 0.4033(7) 0.8121(6) 0.4362(5) 0.0445(18) Uani 1 1 d . . . . .
H4 H 0.432308 0.884837 0.411766 0.053 Uiso 1 1 calc R U . . .
C5 C 0.3836(6) 0.8260(6) 0.5278(5) 0.0423(17) Uani 1 1 d . . . . .
H5 H 0.398842 0.908843 0.567286 0.051 Uiso 1 1 calc R U . . .
C6 C 0.3414(6) 0.7187(5) 0.5617(5) 0.0375(15) Uani 1 1 d . . . . .
H6 H 0.328127 0.729148 0.624881 0.045 Uiso 1 1 calc R U . . .
O1 O 0.3252(4) 0.4252(4) 0.2777(3) 0.0429(12) Uani 1 1 d . . . . .
Si1 Si 0.2479(2) 0.39810(17) 0.17430(14) 0.0459(5) Uani 1 1 d . . . . .
O2 O 0.0983(5) 0.3453(5) 0.1883(4) 0.0571(14) Uani 1 1 d . . . . .
C7 C -0.0156(9) 0.2704(8) 0.1176(7) 0.072(3) Uani 1 1 d . . . . .
H7A H -0.091402 0.224919 0.146727 0.086 Uiso 1 1 calc R U . . .
H7B H -0.000195 0.204005 0.071009 0.086 Uiso 1 1 calc R U . . .
C8 C -0.0447(10) 0.3559(11) 0.0709(7) 0.087(3) Uani 1 1 d . . . . .
H8A H -0.122370 0.303523 0.024178 0.130 Uiso 1 1 calc R U . . .
H8B H 0.029320 0.399044 0.040538 0.130 Uiso 1 1 calc R U . . .
H8C H -0.060219 0.421497 0.116968 0.130 Uiso 1 1 calc R U . . .
O3 O 0.2897(6) 0.3026(4) 0.1002(4) 0.0581(15) Uani 1 1 d . . . . .
C9 C 0.3044(8) 0.1874(6) 0.1096(6) 0.061(2) Uani 1 1 d . . . . .
H9A H 0.305481 0.186315 0.175362 0.073 Uiso 1 1 calc R U . . .
H9B H 0.387995 0.190687 0.090449 0.073 Uiso 1 1 calc R U . . .
C10 C 0.1965(9) 0.0689(7) 0.0516(6) 0.069(3) Uani 1 1 d . . . . .
H10A H 0.193900 0.071428 -0.013215 0.103 Uiso 1 1 calc R U . . .
H10B H 0.114276 0.063259 0.072974 0.103 Uiso 1 1 calc R U . . .
H10C H 0.209499 -0.007227 0.056261 0.103 Uiso 1 1 calc R U . . .
O4 O 0.2911(5) 0.5309(4) 0.1459(4) 0.0571(15) Uani 1 1 d . . . . .
C11 C 0.3997(8) 0.5859(7) 0.0983(5) 0.059(2) Uani 1 1 d . . . . .
H11A H 0.453589 0.536883 0.094415 0.071 Uiso 1 1 calc R U . . .
H11B H 0.454647 0.677265 0.133669 0.071 Uiso 1 1 calc R U . . .
C12 C 0.3522(9) 0.5804(9) 0.0026(6) 0.071(3) Uani 1 1 d . . . . .
H12A H 0.301658 0.489577 -0.033281 0.107 Uiso 1 1 calc R U . . .
H12B H 0.426718 0.621077 -0.028099 0.107 Uiso 1 1 calc R U . . .
H12C H 0.297029 0.627006 0.006590 0.107 Uiso 1 1 calc R U . . .
C13 C 0.2206(6) 0.2311(5) 0.3628(5) 0.0387(16) Uani 1 1 d . . . . .
C14 C 0.0985(6) 0.1582(6) 0.3115(5) 0.0375(15) Uani 1 1 d . . . . .
H14 H 0.041499 0.198143 0.307051 0.045 Uiso 1 1 calc R U . . .
C15 C 0.0582(7) 0.0290(6) 0.2668(5) 0.0454(18) Uani 1 1 d . . . . .
H15 H -0.027334 -0.019867 0.233425 0.054 Uiso 1 1 calc R U . . .
C16 C 0.1397(8) -0.0316(6) 0.2695(5) 0.050(2) Uani 1 1 d . . . . .
C17 C 0.2662(7) 0.0435(6) 0.3226(6) 0.0497(19) Uani 1 1 d . . . . .
H17 H 0.324986 0.005208 0.325785 0.060 Uiso 1 1 calc R U . . .
C18 C 0.3023(7) 0.1724(6) 0.3693(5) 0.0462(18) Uani 1 1 d . . . . .
H18 H 0.385046 0.221442 0.406737 0.055 Uiso 1 1 calc R U . . .
N3 N 0.1012(8) -0.1611(6) 0.2205(6) 0.073(2) Uani 1 1 d . . . . .
C19 C -0.0292(8) -0.2370(7) 0.1710(6) 0.059(2) Uani 1 1 d . . . . .
H19A H -0.091958 -0.235084 0.214106 0.089 Uiso 1 1 calc R U . . .
H19B H -0.042331 -0.326985 0.144124 0.089 Uiso 1 1 calc R U . . .
H19C H -0.041950 -0.200519 0.121329 0.089 Uiso 1 1 calc R U . . .
C20 C 0.1845(10) -0.2223(8) 0.2240(8) 0.079(3) Uani 1 1 d . . . . .
H20A H 0.266427 -0.174261 0.203221 0.119 Uiso 1 1 calc R U . . .
H20B H 0.142811 -0.311553 0.183426 0.119 Uiso 1 1 calc R U . . .
H20C H 0.202103 -0.223827 0.287975 0.119 Uiso 1 1 calc R U . . .
C21 C 0.2554(6) 0.3743(6) 0.6787(5) 0.0380(16) Uani 1 1 d . . . . .
C22 C 0.2196(6) 0.4793(6) 0.6920(5) 0.0356(15) Uani 1 1 d . . . . .
C23 C 0.0982(6) 0.4363(6) 0.6337(5) 0.0391(16) Uani 1 1 d . . . . .
C24 C 0.0629(6) 0.3065(6) 0.5799(5) 0.0375(15) Uani 1 1 d . . . . .
C25 C 0.1611(6) 0.2666(5) 0.6057(5) 0.0375(16) Uani 1 1 d . . . . .
C26 C 0.3630(7) 0.3711(7) 0.7344(5) 0.0486(19) Uani 1 1 d . . . . .
H26A H 0.392258 0.309387 0.696887 0.073 Uiso 1 1 calc R U . . .
H26B H 0.332503 0.343996 0.789453 0.073 Uiso 1 1 calc R U . . .
H26C H 0.435445 0.457938 0.753698 0.073 Uiso 1 1 calc R U . . .
C27 C 0.2852(8) 0.6057(6) 0.7672(5) 0.052(2) Uani 1 1 d . . . . .
H27A H 0.379753 0.636826 0.770979 0.078 Uiso 1 1 calc R U . . .
H27B H 0.258904 0.592292 0.826796 0.078 Uiso 1 1 calc R U . . .
H27C H 0.259507 0.670157 0.752713 0.078 Uiso 1 1 calc R U . . .
C28 C 0.0228(7) 0.5145(7) 0.6317(6) 0.0517(19) Uani 1 1 d . . . . .
H28A H 0.082859 0.604204 0.635740 0.078 Uiso 1 1 calc R U . . .
H28B H -0.025948 0.513581 0.684502 0.078 Uiso 1 1 calc R U . . .
H28C H -0.037876 0.477024 0.573642 0.078 Uiso 1 1 calc R U . . .
C29 C -0.0569(7) 0.2180(7) 0.5111(6) 0.053(2) Uani 1 1 d . . . . .
H29A H -0.094061 0.269785 0.488776 0.080 Uiso 1 1 calc R U . . .
H29B H -0.120729 0.159759 0.540971 0.080 Uiso 1 1 calc R U . . .
H29C H -0.034175 0.166414 0.458554 0.080 Uiso 1 1 calc R U . . .
C30 C 0.1589(7) 0.1358(6) 0.5717(5) 0.0459(18) Uani 1 1 d . . . . .
H30A H 0.128348 0.101577 0.504754 0.069 Uiso 1 1 calc R U . . .
H30B H 0.100104 0.077301 0.603956 0.069 Uiso 1 1 calc R U . . .
H30C H 0.246808 0.142045 0.583936 0.069 Uiso 1 1 calc R U . . .
C31 C 0.5735(8) 1.0093(7) 0.1461(6) 0.054(2) Uani 1 1 d . . . . .
F1 F 0.5072(5) 1.0752(4) 0.1861(4) 0.0755(16) Uani 1 1 d . . . . .
F2 F 0.6475(5) 1.0780(4) 0.0935(3) 0.0708(15) Uani 1 1 d . . . . .
F3 F 0.4873(5) 0.8968(4) 0.0896(4) 0.0797(17) Uani 1 1 d . . . . .
S1 S 0.67011(19) 0.98582(15) 0.23288(13) 0.0473(5) Uani 1 1 d . . . . .
O5 O 0.7584(5) 1.1170(4) 0.2817(4) 0.0527(14) Uani 1 1 d . . . . .
O6 O 0.5722(5) 0.9189(4) 0.2848(4) 0.0608(16) Uani 1 1 d . . . . .
O7 O 0.7265(6) 0.9076(5) 0.1785(4) 0.0600(15) Uani 1 1 d . . . . .
Ir1A Ir 0.224(2) 0.4253(10) 0.5378(7) 0.052(2) Uani 0.108(11) 1 d . . P A 2

loop_
_atom_site_aniso_label
_atom_site_aniso_U_11
_atom_site_aniso_U_22
_atom_site_aniso_U_33
_atom_site_aniso_U_23
_atom_site_aniso_U_13
_atom_site_aniso_U_12
Ir1 0.0295(6) 0.0276(2) 0.0334(5) 0.0155(2) 0.0018(3) 0.0055(3)
N1 0.029(3) 0.030(2) 0.040(3) 0.013(2) 0.007(2) 0.008(2)
C1 0.034(3) 0.037(3) 0.036(4) 0.016(3) 0.008(3) 0.012(3)
C2 0.029(3) 0.032(3) 0.032(3) 0.015(3) 0.005(3) 0.006(2)
N2 0.026(3) 0.029(2) 0.045(3) 0.006(2) 0.004(2) 0.006(2)
C3 0.042(4) 0.035(3) 0.039(4) 0.014(3) 0.008(3) 0.012(3)
C4 0.046(4) 0.035(3) 0.052(4) 0.026(3) 0.007(3) 0.010(3)
C5 0.036(4) 0.032(3) 0.055(5) 0.018(3) 0.006(3) 0.007(3)
C6 0.035(3) 0.033(3) 0.042(4) 0.015(3) 0.007(3) 0.010(3)
O1 0.048(3) 0.036(2) 0.038(3) 0.014(2) 0.005(2) 0.009(2)
Si1 0.0531(12) 0.0396(9) 0.0422(11) 0.0157(9) 0.0071(9) 0.0145(9)
O2 0.050(3) 0.061(3) 0.052(3) 0.021(3) 0.005(3) 0.013(2)
C7 0.063(6) 0.064(5) 0.082(7) 0.014(5) -0.007(5) 0.024(4)
C8 0.080(7) 0.122(8) 0.079(8) 0.037(7) 0.018(6) 0.058(7)
O3 0.081(4) 0.039(2) 0.055(3) 0.014(2) 0.018(3) 0.025(3)
C9 0.075(6) 0.037(3) 0.069(6) 0.016(4) 0.011(5) 0.021(4)
C10 0.089(7) 0.048(4) 0.063(6) 0.017(4) 0.018(5) 0.021(4)
O4 0.081(4) 0.046(3) 0.049(3) 0.025(2) 0.017(3) 0.026(3)
C11 0.064(5) 0.052(4) 0.047(5) 0.023(4) 0.000(4) 0.007(4)
C12 0.083(6) 0.088(6) 0.054(5) 0.037(5) 0.015(5) 0.037(5)
C13 0.035(3) 0.028(3) 0.047(4) 0.015(3) 0.007(3) 0.005(3)
C14 0.044(4) 0.034(3) 0.038(4) 0.016(3) 0.008(3) 0.016(3)
C15 0.046(4) 0.037(3) 0.043(4) 0.016(3) 0.011(3) 0.005(3)
C16 0.062(5) 0.027(3) 0.056(5) 0.017(3) 0.002(4) 0.010(3)
C17 0.049(4) 0.035(3) 0.062(5) 0.012(3) -0.001(4) 0.017(3)
C18 0.043(4) 0.043(3) 0.051(5) 0.014(3) 0.004(4) 0.017(3)
N3 0.077(5) 0.034(3) 0.100(6) 0.007(4) -0.013(5) 0.023(3)
C19 0.067(5) 0.040(4) 0.051(5) 0.007(3) 0.012(4) 0.006(4)
C20 0.093(7) 0.051(4) 0.092(8) 0.011(5) -0.005(6) 0.035(5)
C21 0.033(3) 0.041(3) 0.041(4) 0.026(3) 0.007(3) 0.009(3)
C22 0.032(3) 0.035(3) 0.036(4) 0.015(3) 0.000(3) 0.008(3)
C23 0.040(4) 0.037(3) 0.044(4) 0.020(3) 0.014(3) 0.014(3)
C24 0.029(3) 0.040(3) 0.043(4) 0.018(3) 0.011(3) 0.010(3)
C25 0.032(3) 0.029(3) 0.041(4) 0.014(3) 0.000(3) 0.001(3)
C26 0.040(4) 0.049(4) 0.052(5) 0.025(4) 0.001(4) 0.009(3)
C27 0.060(5) 0.042(4) 0.047(5) 0.018(3) 0.002(4) 0.013(3)
C28 0.053(4) 0.056(4) 0.052(5) 0.023(4) 0.007(4) 0.026(4)
C29 0.037(4) 0.058(4) 0.057(5) 0.025(4) -0.001(4) 0.009(3)
C30 0.050(4) 0.029(3) 0.053(5) 0.019(3) 0.013(4) 0.007(3)
C31 0.049(4) 0.044(4) 0.066(5) 0.025(4) -0.001(4) 0.012(3)
F1 0.062(3) 0.064(3) 0.113(5) 0.037(3) 0.011(3) 0.033(2)
F2 0.084(3) 0.069(3) 0.065(3) 0.041(3) 0.009(3) 0.025(3)
F3 0.088(4) 0.049(2) 0.078(4) 0.018(2) -0.026(3) 0.008(2)
S1 0.0565(11) 0.0405(8) 0.0463(11) 0.0188(8) 0.0103(9) 0.0179(8)
O5 0.051(3) 0.043(2) 0.055(3) 0.014(2) 0.000(3) 0.012(2)
O6 0.072(4) 0.047(3) 0.064(4) 0.029(3) 0.022(3) 0.017(3)
O7 0.072(4) 0.059(3) 0.062(4) 0.022(3) 0.019(3) 0.037(3)
Ir1A 0.052(5) 0.045(3) 0.047(3) 0.0144(19) -0.026(4) 0.010(3)

loop_
_atom_type_symbol
_atom_type_description
_atom_type_scat_dispersion_real
_atom_type_scat_dispersion_imag
_atom_type_scat_source
C C 0.0181 0.0091 'International Tables Vol C Tables 4.2.6.8 and 6.1.1.4'
H H 0.0000 0.0000 'International Tables Vol C Tables 4.2.6.8 and 6.1.1.4'
F F 0.0727 0.0534 'International Tables Vol C Tables 4.2.6.8 and 6.1.1.4'
Ir Ir -4.7710 6.5667 'International Tables Vol C Tables 4.2.6.8 and 6.1.1.4'
N N 0.0311 0.0180 'International Tables Vol C Tables 4.2.6.8 and 6.1.1.4'
O O 0.0492 0.0322 'International Tables Vol C Tables 4.2.6.8 and 6.1.1.4'
S S 0.3331 0.5567 'International Tables Vol C Tables 4.2.6.8 and 6.1.1.4'
Si Si 0.2541 0.3302 'International Tables Vol C Tables 4.2.6.8 and 6.1.1.4'

loop_
_exptl_crystal_face_index_h
_exptl_crystal_face_index_k
_exptl_crystal_face_index_l
_exptl_crystal_face_perp_dist
-5 -3 1 0.0251
-4 7 -4 0.0054
6 2 -1 0.0277
5 -7 4 0.0374
-2 2 9 0.0038
2 -2 -9 0.0038

loop_
_geom_angle_atom_site_label_1
_geom_angle_atom_site_label_2
_geom_angle_atom_site_label_3
_geom_angle
_geom_angle_site_symmetry_1
_geom_angle_site_symmetry_3
_geom_angle_publ_flag
N1 Ir1 N2 76.5(2) . . ?
N1 Ir1 C21 140.7(2) . . ?
N1 Ir1 C22 166.8(2) . . ?
N1 Ir1 C23 129.5(3) . . ?
N1 Ir1 C24 104.2(2) . . ?
N1 Ir1 C25 107.8(2) . . ?
N2 Ir1 C21 141.5(3) . . ?
N2 Ir1 C22 108.4(2) . . ?
N2 Ir1 C23 103.8(2) . . ?
N2 Ir1 C24 128.5(2) . . ?
N2 Ir1 C25 166.0(3) . . ?
C21 Ir1 C23 63.3(3) . . ?
C21 Ir1 C24 63.4(2) . . ?
C21 Ir1 C25 38.9(2) . . ?
C22 Ir1 C21 38.5(2) . . ?
C22 Ir1 C23 38.0(2) . . ?
C22 Ir1 C24 63.0(2) . . ?
C22 Ir1 C25 64.6(2) . . ?
C23 Ir1 C24 36.5(2) . . ?
C25 Ir1 C23 62.9(2) . . ?
C25 Ir1 C24 37.8(2) . . ?
C1 N1 Ir1 117.4(4) . . ?
C1 N1 C13 118.0(6) . . ?
C1 N1 Ir1A 117.2(5) . . ?
C13 N1 Ir1 124.6(4) . . ?
C13 N1 Ir1A 123.9(5) . . ?
N1 C1 C2 116.2(6) . . ?
N1 C1 O1 124.2(6) . . ?
O1 C1 C2 119.5(5) . . ?
N2 C2 C1 112.5(5) . . ?
N2 C2 C3 121.9(6) . . ?
C3 C2 C1 125.6(6) . . ?
C2 N2 Ir1 117.0(4) . . ?
C2 N2 Ir1A 113.6(5) . . ?
C6 N2 Ir1 124.9(4) . . ?
C6 N2 C2 118.0(5) . . ?
C6 N2 Ir1A 127.1(5) . . ?
C2 C3 H3 120.0 . . ?
C2 C3 C4 120.0(6) . . ?
C4 C3 H3 120.0 . . ?
C3 C4 H4 120.8 . . ?
C3 C4 C5 118.5(5) . . ?
C5 C4 H4 120.8 . . ?
C4 C5 H5 120.2 . . ?
C4 C5 C6 119.7(7) . . ?
C6 C5 H5 120.2 . . ?
N2 C6 C5 121.8(6) . . ?
N2 C6 H6 119.1 . . ?
C5 C6 H6 119.1 . . ?
C1 O1 Si1 136.3(5) . . ?
O2 Si1 O1 103.9(3) . . ?
O2 Si1 O3 117.2(3) . . ?
O2 Si1 O4 109.6(3) . . ?
O3 Si1 O1 107.7(3) . . ?
O4 Si1 O1 110.4(3) . . ?
O4 Si1 O3 107.8(3) . . ?
C7 O2 Si1 128.1(6) . . ?
O2 C7 H7A 109.4 . . ?
O2 C7 H7B 109.4 . . ?
O2 C7 C8 110.9(7) . . ?
H7A C7 H7B 108.0 . . ?
C8 C7 H7A 109.4 . . ?
C8 C7 H7B 109.4 . . ?
C7 C8 H8A 109.5 . . ?
C7 C8 H8B 109.5 . . ?
C7 C8 H8C 109.5 . . ?
H8A C8 H8B 109.5 . . ?
H8A C8 H8C 109.5 . . ?
H8B C8 H8C 109.5 . . ?
C9 O3 Si1 128.1(5) . . ?
O3 C9 H9A 109.6 . . ?
O3 C9 H9B 109.6 . . ?
O3 C9 C10 110.3(7) . . ?
H9A C9 H9B 108.1 . . ?
C10 C9 H9A 109.6 . . ?
C10 C9 H9B 109.6 . . ?
C9 C10 H10A 109.5 . . ?
C9 C10 H10B 109.5 . . ?
C9 C10 H10C 109.5 . . ?
H10A C10 H10B 109.5 . . ?
H10A C10 H10C 109.5 . . ?
H10B C10 H10C 109.5 . . ?
C11 O4 Si1 126.4(5) . . ?
O4 C11 H11A 109.6 . . ?
O4 C11 H11B 109.6 . . ?
O4 C11 C12 110.2(7) . . ?
H11A C11 H11B 108.1 . . ?
C12 C11 H11A 109.6 . . ?
C12 C11 H11B 109.6 . . ?
C11 C12 H12A 109.5 . . ?
C11 C12 H12B 109.5 . . ?
C11 C12 H12C 109.5 . . ?
H12A C12 H12B 109.5 . . ?
H12A C12 H12C 109.5 . . ?
H12B C12 H12C 109.5 . . ?
C14 C13 N1 120.1(6) . . ?
C18 C13 N1 120.7(6) . . ?
C18 C13 C14 119.2(6) . . ?
C13 C14 H14 119.5 . . ?
C15 C14 C13 121.0(7) . . ?
C15 C14 H14 119.5 . . ?
C14 C15 H15 119.4 . . ?
C14 C15 C16 121.2(7) . . ?
C16 C15 H15 119.4 . . ?
C15 C16 C17 118.1(6) . . ?
C15 C16 N3 121.2(7) . . ?
N3 C16 C17 120.7(7) . . ?
C16 C17 H17 120.3 . . ?
C18 C17 C16 119.3(7) . . ?
C18 C17 H17 120.3 . . ?
C13 C18 C17 121.3(7) . . ?
C13 C18 H18 119.4 . . ?
C17 C18 H18 119.4 . . ?
C16 N3 C19 119.8(7) . . ?
C16 N3 C20 120.9(8) . . ?
C20 N3 C19 119.1(7) . . ?
N3 C19 H19A 109.5 . . ?
N3 C19 H19B 109.5 . . ?
N3 C19 H19C 109.5 . . ?
H19A C19 H19B 109.5 . . ?
H19A C19 H19C 109.5 . . ?
H19B C19 H19C 109.5 . . ?
N3 C20 H20A 109.5 . . ?
N3 C20 H20B 109.5 . . ?
N3 C20 H20C 109.5 . . ?
H20A C20 H20B 109.5 . . ?
H20A C20 H20C 109.5 . . ?
H20B C20 H20C 109.5 . . ?
C22 C21 Ir1 70.2(4) . . ?
C22 C21 C25 107.8(6) . . ?
C22 C21 C26 126.2(6) . . ?
C22 C21 Ir1A 67.0(5) . . ?
C25 C21 Ir1 71.8(4) . . ?
C25 C21 C26 125.8(6) . . ?
C25 C21 Ir1A 65.2(5) . . ?
C26 C21 Ir1 127.3(5) . . ?
C26 C21 Ir1A 137.2(7) . . ?
C21 C22 Ir1 71.3(4) . . ?
C21 C22 C23 108.8(6) . . ?
C21 C22 C27 124.8(6) . . ?
C21 C22 Ir1A 77.5(6) . . ?
C23 C22 Ir1 75.6(4) . . ?
C23 C22 C27 125.5(7) . . ?
C23 C22 Ir1A 64.0(7) . . ?
C27 C22 Ir1 127.6(4) . . ?
C27 C22 Ir1A 132.5(5) . . ?
C22 C23 Ir1 66.5(4) . . ?
C22 C23 C28 125.7(6) . . ?
C22 C23 Ir1A 77.4(7) . . ?
C24 C23 Ir1 72.1(4) . . ?
C24 C23 C22 107.8(6) . . ?
C24 C23 C28 126.5(6) . . ?
C24 C23 Ir1A 68.0(5) . . ?
C28 C23 Ir1 127.4(4) . . ?
C28 C23 Ir1A 120.8(6) . . ?
C23 C24 Ir1 71.5(3) . . ?
C23 C24 C25 108.4(6) . . ?
C23 C24 C29 128.3(7) . . ?
C23 C24 Ir1A 71.5(5) . . ?
C25 C24 Ir1 68.0(3) . . ?
C25 C24 C29 123.3(6) . . ?
C25 C24 Ir1A 77.2(6) . . ?
C29 C24 Ir1 128.6(5) . . ?
C29 C24 Ir1A 120.1(6) . . ?
C21 C25 Ir1 69.3(3) . . ?
C21 C25 C24 107.1(6) . . ?
C21 C25 C30 125.9(6) . . ?
C21 C25 Ir1A 78.3(5) . . ?
C24 C25 Ir1 74.1(3) . . ?
C24 C25 C30 126.7(6) . . ?
C24 C25 Ir1A 63.1(7) . . ?
C30 C25 Ir1 126.6(5) . . ?
C30 C25 Ir1A 128.2(6) . . ?
C21 C26 H26A 109.5 . . ?
C21 C26 H26B 109.5 . . ?
C21 C26 H26C 109.5 . . ?
H26A C26 H26B 109.5 . . ?
H26A C26 H26C 109.5 . . ?
H26B C26 H26C 109.5 . . ?
C22 C27 H27A 109.5 . . ?
C22 C27 H27B 109.5 . . ?
C22 C27 H27C 109.5 . . ?
H27A C27 H27B 109.5 . . ?
H27A C27 H27C 109.5 . . ?
H27B C27 H27C 109.5 . . ?
C23 C28 H28A 109.5 . . ?
C23 C28 H28B 109.5 . . ?
C23 C28 H28C 109.5 . . ?
H28A C28 H28B 109.5 . . ?
H28A C28 H28C 109.5 . . ?
H28B C28 H28C 109.5 . . ?
C24 C29 H29A 109.5 . . ?
C24 C29 H29B 109.5 . . ?
C24 C29 H29C 109.5 . . ?
H29A C29 H29B 109.5 . . ?
H29A C29 H29C 109.5 . . ?
H29B C29 H29C 109.5 . . ?
C25 C30 H30A 109.5 . . ?
C25 C30 H30B 109.5 . . ?
C25 C30 H30C 109.5 . . ?
H30A C30 H30B 109.5 . . ?
H30A C30 H30C 109.5 . . ?
H30B C30 H30C 109.5 . . ?
F1 C31 S1 111.2(6) . . ?
F2 C31 F1 106.4(6) . . ?
F2 C31 S1 111.9(6) . . ?
F3 C31 F1 107.5(7) . . ?
F3 C31 F2 107.6(7) . . ?
F3 C31 S1 112.0(5) . . ?
O5 S1 C31 102.3(3) . . ?
O5 S1 O6 115.3(3) . . ?
O5 S1 O7 116.3(3) . . ?
O6 S1 C31 102.1(4) . . ?
O7 S1 C31 103.6(4) . . ?
O7 S1 O6 114.5(3) . . ?
N1 Ir1A N2 79.1(4) . . ?
N1 Ir1A C21 132.1(9) . . ?
N1 Ir1A C22 166.1(12) . . ?
N1 Ir1A C23 152.5(12) . . ?
N1 Ir1A C24 118.5(7) . . ?
N1 Ir1A C25 110.8(5) . . ?
N2 Ir1A C21 127.6(8) . . ?
N2 Ir1A C22 104.9(5) . . ?
N2 Ir1A C23 111.5(6) . . ?
N2 Ir1A C25 163.9(10) . . ?
C22 Ir1A C21 35.5(3) . . ?
C23 Ir1A C21 62.3(4) . . ?
C23 Ir1A C22 38.6(3) . . ?
C23 Ir1A C25 65.7(4) . . ?
C24 Ir1A N2 146.9(11) . . ?
C24 Ir1A C21 63.1(3) . . ?
C24 Ir1A C22 65.1(4) . . ?
C24 Ir1A C23 40.5(4) . . ?
C24 Ir1A C25 39.7(3) . . ?
C25 Ir1A C21 36.4(3) . . ?
C25 Ir1A C22 62.5(3) . . ?

loop_
_geom_bond_atom_site_label_1
_geom_bond_atom_site_label_2
_geom_bond_distance
_geom_bond_site_symmetry_2
_geom_bond_publ_flag
Ir1 N1 2.067(6) . ?
Ir1 N2 2.073(5) . ?
Ir1 C21 2.159(6) . ?
Ir1 C22 2.145(7) . ?
Ir1 C23 2.266(7) . ?
Ir1 C24 2.275(6) . ?
Ir1 C25 2.192(5) . ?
N1 C1 1.308(7) . ?
N1 C13 1.445(8) . ?
N1 Ir1A 1.963(11) . ?
C1 C2 1.464(9) . ?
C1 O1 1.333(8) . ?
C2 N2 1.364(8) . ?
C2 C3 1.367(8) . ?
N2 C6 1.345(8) . ?
N2 Ir1A 2.060(10) . ?
C3 H3 0.9500 . ?
C3 C4 1.373(9) . ?
C4 H4 0.9500 . ?
C4 C5 1.380(10) . ?
C5 H5 0.9500 . ?
C5 C6 1.383(8) . ?
C6 H6 0.9500 . ?
O1 Si1 1.653(5) . ?
Si1 O2 1.596(6) . ?
Si1 O3 1.604(6) . ?
Si1 O4 1.602(4) . ?
O2 C7 1.454(10) . ?
C7 H7A 0.9900 . ?
C7 H7B 0.9900 . ?
C7 C8 1.485(12) . ?
C8 H8A 0.9800 . ?
C8 H8B 0.9800 . ?
C8 H8C 0.9800 . ?
O3 C9 1.466(8) . ?
C9 H9A 0.9900 . ?
C9 H9B 0.9900 . ?
C9 C10 1.468(10) . ?
C10 H10A 0.9800 . ?
C10 H10B 0.9800 . ?
C10 H10C 0.9800 . ?
O4 C11 1.443(9) . ?
C11 H11A 0.9900 . ?
C11 H11B 0.9900 . ?
C11 C12 1.496(11) . ?
C12 H12A 0.9800 . ?
C12 H12B 0.9800 . ?
C12 H12C 0.9800 . ?
C13 C14 1.379(9) . ?
C13 C18 1.377(10) . ?
C14 H14 0.9500 . ?
C14 C15 1.372(9) . ?
C15 H15 0.9500 . ?
C15 C16 1.383(11) . ?
C16 C17 1.428(10) . ?
C16 N3 1.392(9) . ?
C17 H17 0.9500 . ?
C17 C18 1.382(9) . ?
C18 H18 0.9500 . ?
N3 C19 1.443(10) . ?
N3 C20 1.408(12) . ?
C19 H19A 0.9800 . ?
C19 H19B 0.9800 . ?
C19 H19C 0.9800 . ?
C20 H20A 0.9800 . ?
C20 H20B 0.9800 . ?
C20 H20C 0.9800 . ?
C21 C22 1.420(9) . ?
C21 C25 1.448(9) . ?
C21 C26 1.478(9) . ?
C21 Ir1A 2.389(13) . ?
C22 C23 1.439(9) . ?
C22 C27 1.504(9) . ?
C22 Ir1A 2.253(12) . ?
C23 C24 1.421(9) . ?
C23 C28 1.492(10) . ?
C23 Ir1A 2.074(18) . ?
C24 C25 1.450(9) . ?
C24 C29 1.498(9) . ?
C24 Ir1A 2.027(18) . ?
C25 C30 1.485(9) . ?
C25 Ir1A 2.215(10) . ?
C26 H26A 0.9800 . ?
C26 H26B 0.9800 . ?
C26 H26C 0.9800 . ?
C27 H27A 0.9800 . ?
C27 H27B 0.9800 . ?
C27 H27C 0.9800 . ?
C28 H28A 0.9800 . ?
C28 H28B 0.9800 . ?
C28 H28C 0.9800 . ?
C29 H29A 0.9800 . ?
C29 H29B 0.9800 . ?
C29 H29C 0.9800 . ?
C30 H30A 0.9800 . ?
C30 H30B 0.9800 . ?
C30 H30C 0.9800 . ?
C31 F1 1.341(10) . ?
C31 F2 1.334(8) . ?
C31 F3 1.332(8) . ?
C31 S1 1.821(8) . ?
S1 O5 1.437(5) . ?
S1 O6 1.451(5) . ?
S1 O7 1.437(6) . ?

loop_
_geom_torsion_atom_site_label_1
_geom_torsion_atom_site_label_2
_geom_torsion_atom_site_label_3
_geom_torsion_atom_site_label_4
_geom_torsion
_geom_torsion_site_symmetry_1
_geom_torsion_site_symmetry_2
_geom_torsion_site_symmetry_3
_geom_torsion_site_symmetry_4
_geom_torsion_publ_flag
Ir1 N1 C1 C2 -6.2(8) . . . . ?
Ir1 N1 C1 O1 169.2(5) . . . . ?
Ir1 N1 C13 C14 101.8(6) . . . . ?
Ir1 N1 C13 C18 -75.5(7) . . . . ?
Ir1 N2 C6 C5 177.2(5) . . . . ?
Ir1 C21 C22 C23 66.9(4) . . . . ?
Ir1 C21 C22 C27 -123.4(6) . . . . ?
Ir1 C21 C25 C24 -65.1(4) . . . . ?
Ir1 C21 C25 C30 120.9(6) . . . . ?
Ir1 C22 C23 C24 60.5(4) . . . . ?
Ir1 C22 C23 C28 -120.2(6) . . . . ?
Ir1 C23 C24 C25 58.2(4) . . . . ?
Ir1 C23 C24 C29 -125.0(7) . . . . ?
Ir1 C24 C25 C21 61.9(4) . . . . ?
Ir1 C24 C25 C30 -124.1(7) . . . . ?
N1 C1 C2 N2 1.5(9) . . . . ?
N1 C1 C2 C3 -178.5(6) . . . . ?
N1 C1 O1 Si1 99.8(8) . . . . ?
N1 C13 C14 C15 -177.8(6) . . . . ?
N1 C13 C18 C17 -180.0(6) . . . . ?
C1 N1 C13 C14 -82.3(8) . . . . ?
C1 N1 C13 C18 100.3(8) . . . . ?
C1 C2 N2 Ir1 3.9(7) . . . . ?
C1 C2 N2 C6 -177.5(6) . . . . ?
C1 C2 N2 Ir1A -9.7(10) . . . . ?
C1 C2 C3 C4 177.5(6) . . . . ?
C1 O1 Si1 O2 -25.4(6) . . . . ?
C1 O1 Si1 O3 -150.5(5) . . . . ?
C1 O1 Si1 O4 92.0(6) . . . . ?
C2 C1 O1 Si1 -84.8(7) . . . . ?
C2 N2 C6 C5 -1.3(10) . . . . ?
C2 C3 C4 C5 1.1(11) . . . . ?
N2 C2 C3 C4 -2.5(10) . . . . ?
C3 C2 N2 Ir1 -176.1(5) . . . . ?
C3 C2 N2 C6 2.5(9) . . . . ?
C3 C2 N2 Ir1A 170.3(9) . . . . ?
C3 C4 C5 C6 0.1(11) . . . . ?
C4 C5 C6 N2 0.0(11) . . . . ?
O1 C1 C2 N2 -174.2(6) . . . . ?
O1 C1 C2 C3 5.8(10) . . . . ?
O1 Si1 O2 C7 -159.8(6) . . . . ?
O1 Si1 O3 C9 42.5(7) . . . . ?
O1 Si1 O4 C11 88.1(6) . . . . ?
Si1 O2 C7 C8 -79.7(10) . . . . ?
Si1 O3 C9 C10 107.0(7) . . . . ?
Si1 O4 C11 C12 111.5(8) . . . . ?
O2 Si1 O3 C9 -74.1(7) . . . . ?
O2 Si1 O4 C11 -158.0(6) . . . . ?
O3 Si1 O2 C7 -41.1(7) . . . . ?
O3 Si1 O4 C11 -29.3(7) . . . . ?
O4 Si1 O2 C7 82.2(7) . . . . ?
O4 Si1 O3 C9 161.7(6) . . . . ?
C13 N1 C1 C2 177.6(5) . . . . ?
C13 N1 C1 O1 -7.0(10) . . . . ?
C13 C14 C15 C16 -1.9(10) . . . . ?
C14 C13 C18 C17 2.6(11) . . . . ?
C14 C15 C16 C17 1.9(10) . . . . ?
C14 C15 C16 N3 -176.8(7) . . . . ?
C15 C16 C17 C18 0.3(11) . . . . ?
C15 C16 N3 C19 -4.4(12) . . . . ?
C15 C16 N3 C20 -179.6(8) . . . . ?
C16 C17 C18 C13 -2.6(11) . . . . ?
C17 C16 N3 C19 176.9(7) . . . . ?
C17 C16 N3 C20 1.8(13) . . . . ?
C18 C13 C14 C15 -0.4(10) . . . . ?
N3 C16 C17 C18 179.0(7) . . . . ?
C21 C22 C23 Ir1 -64.1(4) . . . . ?
C21 C22 C23 C24 -3.5(7) . . . . ?
C21 C22 C23 C28 175.7(6) . . . . ?
C21 C22 C23 Ir1A -65.2(5) . . . . ?
C22 C21 C25 Ir1 61.3(4) . . . . ?
C22 C21 C25 C24 -3.7(7) . . . . ?
C22 C21 C25 C30 -177.8(6) . . . . ?
C22 C21 C25 Ir1A 53.2(7) . . . . ?
C22 C23 C24 Ir1 -57.0(4) . . . . ?
C22 C23 C24 C25 1.2(7) . . . . ?
C22 C23 C24 C29 178.0(6) . . . . ?
C22 C23 C24 Ir1A -67.9(7) . . . . ?
C23 C24 C25 Ir1 -60.3(4) . . . . ?
C23 C24 C25 C21 1.6(7) . . . . ?
C23 C24 C25 C30 175.5(6) . . . . ?
C23 C24 C25 Ir1A -65.3(5) . . . . ?
C25 C21 C22 Ir1 -62.4(4) . . . . ?
C25 C21 C22 C23 4.5(7) . . . . ?
C25 C21 C22 C27 174.3(6) . . . . ?
C25 C21 C22 Ir1A -52.1(7) . . . . ?
C26 C21 C22 Ir1 122.4(6) . . . . ?
C26 C21 C22 C23 -170.8(6) . . . . ?
C26 C21 C22 C27 -1.0(10) . . . . ?
C26 C21 C22 Ir1A 132.6(8) . . . . ?
C26 C21 C25 Ir1 -123.4(7) . . . . ?
C26 C21 C25 C24 171.6(6) . . . . ?
C26 C21 C25 C30 -2.5(10) . . . . ?
C26 C21 C25 Ir1A -131.5(8) . . . . ?
C27 C22 C23 Ir1 126.3(6) . . . . ?
C27 C22 C23 C24 -173.2(6) . . . . ?
C27 C22 C23 C28 6.0(10) . . . . ?
C27 C22 C23 Ir1A 125.1(6) . . . . ?
C28 C23 C24 Ir1 123.7(7) . . . . ?
C28 C23 C24 C25 -178.1(6) . . . . ?
C28 C23 C24 C29 -1.3(11) . . . . ?
C28 C23 C24 Ir1A 112.9(9) . . . . ?
C29 C24 C25 Ir1 122.7(6) . . . . ?
C29 C24 C25 C21 -175.4(6) . . . . ?
C29 C24 C25 C30 -1.4(10) . . . . ?
C29 C24 C25 Ir1A 117.7(7) . . . . ?
F1 C31 S1 O5 -62.4(5) . . . . ?
F1 C31 S1 O6 57.2(5) . . . . ?
F1 C31 S1 O7 176.4(4) . . . . ?
F2 C31 S1 O5 56.4(7) . . . . ?
F2 C31 S1 O6 176.0(6) . . . . ?
F2 C31 S1 O7 -64.8(6) . . . . ?
F3 C31 S1 O5 177.3(6) . . . . ?
F3 C31 S1 O6 -63.1(7) . . . . ?
F3 C31 S1 O7 56.1(7) . . . . ?
Ir1A N1 C1 C2 8.1(11) . . . . ?
Ir1A N1 C1 O1 -176.4(9) . . . . ?
Ir1A N1 C13 C14 86.4(11) . . . . ?
Ir1A N1 C13 C18 -91.0(11) . . . . ?
Ir1A N2 C6 C5 -167.2(10) . . . . ?
Ir1A C21 C22 C23 56.6(7) . . . . ?
Ir1A C21 C22 C27 -133.6(8) . . . . ?
Ir1A C21 C25 C24 -56.9(7) . . . . ?
Ir1A C21 C25 C30 129.1(9) . . . . ?
Ir1A C22 C23 C24 61.6(5) . . . . ?
Ir1A C22 C23 C28 -119.1(7) . . . . ?
Ir1A C23 C24 C25 69.1(7) . . . . ?
Ir1A C23 C24 C29 -114.1(9) . . . . ?
Ir1A C24 C25 C21 66.9(5) . . . . ?
Ir1A C24 C25 C30 -119.2(7) . . . . ?

loop_
_exptl_oxdiff_crystal_face_indexfrac_h
_exptl_oxdiff_crystal_face_indexfrac_k
_exptl_oxdiff_crystal_face_indexfrac_l
_exptl_oxdiff_crystal_face_x
_exptl_oxdiff_crystal_face_y
_exptl_oxdiff_crystal_face_z
-4.9098 -3.1092 1.4890 -0.4614 -0.1924 0.8661
-3.7193 7.3719 -4.1873 -0.6475 -0.2678 -0.7135
5.6336 2.0629 -0.8863 0.5755 0.2397 -0.7819
5.4135 -6.6595 3.8705 0.8177 0.3387 0.4654
-1.7331 1.5679 8.7529 -0.3832 0.9236 -0.0090
1.7331 -1.5679 -8.7529 0.3832 -0.9236 0.0090
